data_7709134
loop_
_publ_author_name
'Das, Krishna Sundar'
'Saha, Sayan'
'Pal, Baishakhi'
'Adhikary, Amit'
'Moorthy, Shruti'
'Bala, Sukhen'
'Akhtar, Sohel'
'Ghose, Pradeepta Kumar'
'Singh, Saurabh Kumar'
'Ray, Partha Pratim'
'Mondal, Raju'

_publ_section_title
;
 A Nd6 molecular butterfly: a unique all-in-one material for SMM, MCE and
 maiden photosensitized opto-electronic device fabrication.
;
_journal_issue 4
_journal_name_full 'Dalton transactions (Cambridge, England : 2003)'
_journal_page_first 1617
_journal_page_last 1633
_journal_paper_doi 10.1039/d1dt02364k
_journal_volume 51
_journal_year 2022
_chemical_formula_sum 'C83 H81 N41 Nd6 O39'
_chemical_formula_weight 3142.32
_space_group_crystal_system monoclinic
_space_group_IT_number 15
_space_group_name_Hall '-C 2yc'
_space_group_name_H-M_alt 'C 1 2/c 1'
_atom_sites_solution_hydrogens geom
_audit_creation_method SHELXL-2013
_audit_update_record
;
2021-05-24 deposited with the CCDC.	2021-12-06 downloaded from the CCDC.
;
_cell_angle_alpha 90
_cell_angle_beta 106.586(2)
_cell_angle_gamma 90
_cell_formula_units_Z 4
_cell_length_a 25.0768(12)
_cell_length_b 17.7222(8)
_cell_length_c 30.3551(15)
_cell_measurement_reflns_used 20243
_cell_measurement_temperature 120(2)
_cell_measurement_theta_max 27.561
_cell_measurement_theta_min 2.402
_cell_volume 12929.0(11)
_computing_cell_refinement 'Bruker APEX-3'
_computing_data_collection 'Bruker APEX-3'
_computing_data_reduction 'Bruker SHELXTL'
_computing_molecular_graphics 'Bruker SHELXTL'
_computing_publication_material 'Bruker SHELXTL'
_computing_structure_refinement 'SHELXL-2016/6 (Sheldrick, 2016)'
_computing_structure_solution 'SHELXT 2014/5 (Sheldrick, 2014)'
_diffrn_ambient_temperature 120(2)
_diffrn_detector_area_resol_mean 8
_diffrn_measured_fraction_theta_full 0.996
_diffrn_measured_fraction_theta_max 0.995
_diffrn_measurement_device_type 'Bruker APEX-2 CCD area detector'
_diffrn_measurement_method '/w scans'
_diffrn_radiation_type MoK\a
_diffrn_radiation_wavelength 0.71073
_diffrn_reflns_av_R_equivalents 0.0844
_diffrn_reflns_av_unetI/netI 0.0640
_diffrn_reflns_Laue_measured_fraction_full 0.996
_diffrn_reflns_Laue_measured_fraction_max 0.995
_diffrn_reflns_limit_h_max 32
_diffrn_reflns_limit_h_min -32
_diffrn_reflns_limit_k_max 21
_diffrn_reflns_limit_k_min -23
_diffrn_reflns_limit_l_max 38
_diffrn_reflns_limit_l_min -39
_diffrn_reflns_number 77497
_diffrn_reflns_point_group_measured_fraction_full 0.996
_diffrn_reflns_point_group_measured_fraction_max 0.995
_diffrn_reflns_theta_full 25.242
_diffrn_reflns_theta_max 27.599
_diffrn_reflns_theta_min 2.403
_diffrn_source 'fine-focus sealed tube'
_exptl_absorpt_coefficient_mu 2.453
_exptl_absorpt_correction_T_max 1.00000000
_exptl_absorpt_correction_T_min 0.78031115
_exptl_absorpt_correction_type multi-scan
_exptl_absorpt_process_details 'SADABS v.2.03 (Bruker, 2001), R(int)=0.1350 before correction'
_exptl_crystal_colour Yellow
_exptl_crystal_density_diffrn 1.614
_exptl_crystal_density_meas ?
_exptl_crystal_density_method 'not measured'
_exptl_crystal_description Block
_exptl_crystal_F_000 6152
_exptl_crystal_size_max 0.30
_exptl_crystal_size_mid 0.26
_exptl_crystal_size_min 0.24
_refine_diff_density_max 8.084
_refine_diff_density_min -2.667
_refine_diff_density_rms 0.303
_refine_ls_extinction_method none
_refine_ls_goodness_of_fit_ref 1.570
_refine_ls_hydrogen_treatment constr
_refine_ls_matrix_type full
_refine_ls_number_parameters 749
_refine_ls_number_reflns 14915
_refine_ls_number_restraints 0
_refine_ls_restrained_S_all 1.570
_refine_ls_R_factor_all 0.1422
_refine_ls_R_factor_gt 0.0836
_refine_ls_shift/su_max 0.001
_refine_ls_shift/su_mean 0.000
_refine_ls_structure_factor_coef Fsqd
_refine_ls_weighting_details 'w=1/[\s^2^(Fo^2^)+(0.1000P)^2^] where P=(Fo^2^+2Fc^2^)/3'
_refine_ls_weighting_scheme calc
_refine_ls_wR_factor_gt 0.2226
_refine_ls_wR_factor_ref 0.2582
_reflns_Friedel_coverage 0.000
_reflns_number_gt 9525
_reflns_number_total 14915
_reflns_threshold_expression 'I > 2\s(I)'
_cod_data_source_file d1dt02364k2.cif
_cod_data_source_block mo_RM020419_0m_a
_cod_depositor_comments
;
The following automatic conversions were performed:

data item '_exptl_crystal_density_meas' value 'not measured' was
changed to '?' -- the value is perceived as not measured.

Automatic conversion script
Id: cif_fix_values 7556 2019-12-06 15:28:31Z antanas 

 Adding full bibliography for 7709134.cif.
;
_cod_original_sg_symbol_H-M 'C 2/c'
_cod_database_code 7709134
_shelx_space_group_comment
;
The symmetry employed for this shelxl refinement is uniquely defined
by the following loop, which should always be used as a source of
symmetry information in preference to the above space-group names.
They are only intended as comments.
;
_shelx_estimated_absorpt_t_min 0.5818
_shelx_estimated_absorpt_t_max 0.7456
_shelxl_version_number 2013-4

loop_
_space_group_symop_operation_xyz
'x, y, z'
'-x, y, -z+1/2'
'x+1/2, y+1/2, z'
'-x+1/2, y+1/2, -z+1/2'
'-x, -y, -z'
'x, -y, z-1/2'
'-x+1/2, -y+1/2, -z'
'x+1/2, -y+1/2, z-1/2'

loop_
_atom_site_label
_atom_site_type_symbol
_atom_site_fract_x
_atom_site_fract_y
_atom_site_fract_z
_atom_site_U_iso_or_equiv
_atom_site_adp_type
_atom_site_occupancy
_atom_site_site_symmetry_order
_atom_site_calc_flag
_atom_site_refinement_flags_posn
_atom_site_refinement_flags_adp
_atom_site_refinement_flags_occupancy
_atom_site_disorder_assembly
_atom_site_disorder_group
Nd1 Nd 0.43910(2) 0.07721(2) 0.18522(2) 0.02287(15) Uani 1 1 d . . . . .
Nd2 Nd 0.5000 0.28225(3) 0.2500 0.02379(17) Uani 1 2 d S T P . .
Nd3 Nd 0.61612(2) 0.28458(3) 0.37772(2) 0.03041(16) Uani 1 1 d . . . . .
Nd4 Nd 0.5000 -0.12688(4) 0.2500 0.0388(2) Uani 1 2 d S T P . .
O1S O 0.5000 0.1438(5) 0.2500 0.045(3) Uani 1 2 d S T P . .
O2S O 0.6751(3) 0.3642(4) 0.3415(2) 0.0510(19) Uani 1 1 d . . . . .
H2SA H 0.6808 0.4064 0.3546 0.076 Uiso 1 1 calc R U . . .
N1SS N 0.6073(7) -0.1596(10) 0.2366(5) 0.109(6) Uani 1 1 d . . . . .
O1SS O 0.6005(4) -0.1613(6) 0.2705(5) 0.087(3) Uani 1 1 d . . . . .
O2SS O 0.6538(8) -0.1631(15) 0.2220(7) 0.220(11) Uani 1 1 d . . . . .
O3SS O 0.5639(7) -0.1548(8) 0.1996(4) 0.134(5) Uani 1 1 d . . . . .
O1SA O 0.4618(3) 0.0596(3) 0.3194(2) 0.0310(13) Uani 1 1 d . . . . .
O2SA O 0.4435(3) -0.0043(3) 0.25379(19) 0.0328(14) Uani 1 1 d . . . . .
C1SA C 0.4326(4) 0.0174(5) 0.2907(3) 0.033(2) Uani 1 1 d . . . . .
H1SC H 0.3994 -0.0008 0.2960 0.040 Uiso 1 1 calc R U . . .
O1SB O 0.4010(2) 0.2509(3) 0.20855(19) 0.0302(13) Uani 1 1 d . . . . .
O2SB O 0.3782(2) 0.1374(3) 0.2298(2) 0.0300(13) Uani 1 1 d . . . . .
C1SB C 0.3719(4) 0.2076(5) 0.2255(3) 0.032(2) Uani 1 1 d . . . . .
H1SD H 0.3432 0.2299 0.2358 0.038 Uiso 1 1 calc R U . . .
O1SC O 0.4662(2) 0.1914(3) 0.1490(2) 0.0321(14) Uani 1 1 d . . . . .
O2SC O 0.5482(3) 0.2384(4) 0.1901(2) 0.0351(14) Uani 1 1 d . . . . .
C1SC C 0.5185(4) 0.2098(5) 0.1553(3) 0.033(2) Uani 1 1 d . . . . .
H1SA H 0.5343 0.2001 0.1309 0.039 Uiso 1 1 calc R U . . .
O1SD O 0.5394(4) 0.3029(5) 0.4248(3) 0.066(2) Uani 1 1 d . . . . .
O2SD O 0.6074(3) 0.2234(4) 0.4502(2) 0.0421(16) Uani 1 1 d . . . . .
C1SD C 0.5646(5) 0.2580(7) 0.4528(4) 0.057(3) Uani 1 1 d . . . . .
H1SB H 0.5514 0.2480 0.4786 0.068 Uiso 1 1 calc R U . . .
O1 O 0.5398(3) 0.3487(4) 0.3230(2) 0.0415(16) Uani 1 1 d . . . . .
O2 O 0.6382(2) 0.1495(3) 0.3671(2) 0.0295(13) Uani 1 1 d . . . . .
N1 N 0.2798(5) 0.4651(8) 0.2330(5) 0.098(5) Uani 1 1 d . . . . .
N2 N 0.3895(3) 0.4144(5) 0.2496(3) 0.043(2) Uani 1 1 d . . . . .
H2A H 0.3676 0.3988 0.2231 0.052 Uiso 1 1 calc R U . . .
N3 N 0.4416(3) 0.3892(4) 0.2689(3) 0.0382(19) Uani 1 1 d . . . . .
N4 N 0.5401(4) 0.4499(5) 0.3718(3) 0.054(3) Uani 1 1 d . . . . .
H4A H 0.5249 0.4907 0.3796 0.065 Uiso 1 1 calc R U . . .
N5 N 0.5916(4) 0.4215(5) 0.3955(3) 0.056(3) Uani 1 1 d . . . . .
N6 N 0.6878(4) 0.3679(5) 0.4434(3) 0.045(2) Uani 1 1 d . . . . .
N7 N 0.5949(4) 0.5187(6) 0.4467(4) 0.082(4) Uani 1 1 d . . . . .
H7B H 0.5621 0.5361 0.4310 0.099 Uiso 1 1 calc R U . . .
H7C H 0.6137 0.5414 0.4721 0.099 Uiso 1 1 calc R U . . .
N8 N 0.8069(3) 0.2433(5) 0.4616(3) 0.046(2) Uani 1 1 d . . . . .
H8A H 0.8165 0.2007 0.4511 0.056 Uiso 1 1 calc R U . . .
H8B H 0.8315 0.2689 0.4828 0.056 Uiso 1 1 calc R U . . .
N9 N 0.7150(3) 0.2359(4) 0.4139(2) 0.0348(18) Uani 1 1 d . . . . .
N10 N 0.7323(3) 0.1655(4) 0.4012(3) 0.0370(18) Uani 1 1 d . . . . .
H10A H 0.7671 0.1502 0.4080 0.044 Uiso 1 1 calc R U . . .
N11 N 0.6568(3) 0.0111(4) 0.3380(3) 0.0351(18) Uani 1 1 d . . . . .
N12 N 0.6791(3) -0.0542(4) 0.3302(3) 0.0375(18) Uani 1 1 d . . . . .
H12A H 0.6594 -0.0907 0.3137 0.045 Uiso 1 1 calc R U . . .
N13 N 0.7423(6) -0.1850(8) 0.3214(6) 0.124(6) Uani 1 1 d . . . . .
C1 C 0.2297(6) 0.4988(9) 0.2185(6) 0.095(6) Uani 1 1 d . . . . .
H1B H 0.2019 0.4758 0.1942 0.114 Uiso 1 1 calc R U . . .
C2 C 0.2165(5) 0.5638(7) 0.2368(5) 0.060(3) Uani 1 1 d . . . . .
H2B H 0.1802 0.5848 0.2268 0.072 Uiso 1 1 calc R U . . .
C3 C 0.2581(5) 0.5978(7) 0.2702(4) 0.059(3) Uani 1 1 d . . . . .
H3A H 0.2512 0.6440 0.2834 0.071 Uiso 1 1 calc R U . . .
C4 C 0.3103(5) 0.5648(6) 0.2849(4) 0.054(3) Uani 1 1 d . . . . .
H4B H 0.3389 0.5863 0.3092 0.064 Uiso 1 1 calc R U . . .
C5 C 0.3191(4) 0.5012(6) 0.2635(4) 0.050(3) Uani 1 1 d . . . . .
C6 C 0.3751(4) 0.4688(6) 0.2774(4) 0.044(2) Uani 1 1 d . . . . .
C7 C 0.4206(5) 0.4773(6) 0.3147(4) 0.054(3) Uani 1 1 d . . . . .
H7A H 0.4243 0.5106 0.3400 0.065 Uiso 1 1 calc R U . . .
C8 C 0.4602(4) 0.4276(6) 0.3083(3) 0.045(3) Uani 1 1 d . . . . .
C9 C 0.5173(4) 0.4078(6) 0.3364(4) 0.047(3) Uani 1 1 d . . . . .
C10 C 0.6157(5) 0.4587(6) 0.4322(4) 0.060(3) Uani 1 1 d . . . . .
C12 C 0.6724(5) 0.4334(6) 0.4568(4) 0.051(3) Uani 1 1 d . . . . .
C13 C 0.7090(5) 0.4767(6) 0.4914(4) 0.057(3) Uani 1 1 d . . . . .
H13A H 0.6967 0.5226 0.5015 0.068 Uiso 1 1 calc R U . . .
C14 C 0.7628(5) 0.4522(7) 0.5107(4) 0.061(3) Uani 1 1 d . . . . .
H14A H 0.7880 0.4807 0.5341 0.073 Uiso 1 1 calc R U . . .
C15 C 0.7795(4) 0.3857(6) 0.4952(3) 0.044(3) Uani 1 1 d . . . . .
H15A H 0.8168 0.3685 0.5065 0.053 Uiso 1 1 calc R U . . .
C16 C 0.7399(4) 0.3441(6) 0.4623(3) 0.042(2) Uani 1 1 d . . . . .
C17 C 0.7541(4) 0.2696(6) 0.4451(3) 0.040(2) Uani 1 1 d . . . . .
C19 C 0.6896(4) 0.1265(5) 0.3782(3) 0.0321(19) Uani 1 1 d . . . . .
C20 C 0.7004(4) 0.0506(5) 0.3641(3) 0.033(2) Uani 1 1 d . . . . .
C21 C 0.7500(4) 0.0088(6) 0.3731(3) 0.040(2) Uani 1 1 d . . . . .
H21A H 0.7862 0.0234 0.3909 0.048 Uiso 1 1 calc R U . . .
C22 C 0.7338(4) -0.0591(5) 0.3497(3) 0.040(2) Uani 1 1 d . . . . .
C23 C 0.7681(5) -0.1250(7) 0.3457(4) 0.054(3) Uani 1 1 d . . . . .
C24 C 0.8217(5) -0.1217(7) 0.3648(5) 0.077(4) Uani 1 1 d . . . . .
H24A H 0.8383 -0.0796 0.3830 0.092 Uiso 1 1 calc R U . . .
C25 C 0.8531(6) -0.1810(11) 0.3577(8) 0.116(7) Uani 1 1 d . . . . .
H25A H 0.8924 -0.1764 0.3693 0.139 Uiso 1 1 calc R U . . .
C26 C 0.8338(8) -0.2432(10) 0.3364(7) 0.098(6) Uani 1 1 d . . . . .
H26A H 0.8569 -0.2845 0.3340 0.118 Uiso 1 1 calc R U . . .
C27 C 0.7766(9) -0.2440(11) 0.3177(7) 0.133(8) Uani 1 1 d . . . . .
H27A H 0.7600 -0.2877 0.3013 0.159 Uiso 1 1 calc R U . . .
O1A O 0.4587(3) -0.0588(4) 0.1765(2) 0.0397(15) Uani 1 1 d . . . . .
N1A N 0.4075(6) 0.1041(8) -0.0300(3) 0.088(4) Uani 1 1 d . . . . .
N2A N 0.4221(4) 0.0629(5) 0.0613(2) 0.041(2) Uani 1 1 d . . . . .
H2AA H 0.4159 0.1113 0.0557 0.049 Uiso 1 1 calc R U . . .
N3A N 0.4307(3) 0.0304(5) 0.1025(2) 0.0369(18) Uani 1 1 d . . . . .
N4A N 0.4592(7) -0.1608(6) 0.1314(4) 0.108(6) Uani 1 1 d . . . . .
H4AA H 0.4577 -0.1809 0.1046 0.129 Uiso 1 1 calc R U . . .
N5A N 0.4698(8) -0.2013(6) 0.1729(4) 0.114(6) Uani 1 1 d . . . . .
N6A N 0.5000 -0.2740(6) 0.2500 0.074(5) Uani 1 2 d S T P . .
N7A N 0.4739(8) -0.3054(7) 0.1275(4) 0.141(8) Uani 1 1 d . . . . .
H7AB H 0.4670 -0.2785 0.1021 0.169 Uiso 1 1 calc R U . . .
H7AC H 0.4791 -0.3544 0.1266 0.169 Uiso 1 1 calc R U . . .
C1A C 0.4007(7) 0.1239(9) -0.0743(5) 0.089(5) Uani 1 1 d . . . . .
H1AB H 0.3916 0.1749 -0.0829 0.106 Uiso 1 1 calc R U . . .
C2A C 0.4062(9) 0.0752(10) -0.1071(5) 0.101(6) Uani 1 1 d . . . . .
H2AB H 0.4027 0.0924 -0.1374 0.122 Uiso 1 1 calc R U . . .
C3A C 0.4173(8) -0.0027(11) -0.0954(4) 0.097(6) Uani 1 1 d . . . . .
H3AA H 0.4193 -0.0384 -0.1182 0.117 Uiso 1 1 calc R U . . .
C4A C 0.4249(7) -0.0242(10) -0.0512(4) 0.090(5) Uani 1 1 d . . . . .
H4AB H 0.4350 -0.0746 -0.0417 0.108 Uiso 1 1 calc R U . . .
C5A C 0.4172(5) 0.0315(8) -0.0193(3) 0.060(3) Uani 1 1 d . . . . .
C6A C 0.4243(5) 0.0097(7) 0.0288(3) 0.057(3) Uani 1 1 d . . . . .
C7A C 0.4366(6) -0.0580(7) 0.0505(3) 0.060(3) Uani 1 1 d . . . . .
H7AA H 0.4422 -0.1051 0.0374 0.072 Uiso 1 1 calc R U . . .
C8A C 0.4392(5) -0.0424(6) 0.0972(3) 0.048(3) Uani 1 1 d . . . . .
C9A C 0.4520(5) -0.0897(6) 0.1382(3) 0.052(3) Uani 1 1 d . . . . .
C10A C 0.4766(10) -0.2709(6) 0.1684(5) 0.116(8) Uani 1 1 d . . . . .
C12A C 0.4877(10) -0.3138(8) 0.2092(6) 0.119(8) Uani 1 1 d . . . . .
C13A C 0.4886(9) -0.3958(8) 0.2082(6) 0.120(8) Uani 1 1 d . . . . .
H13B H 0.4817 -0.4223 0.1799 0.144 Uiso 1 1 calc R U . . .
C14A C 0.5000 -0.4343(11) 0.2500 0.145(15) Uani 1 2 d S T P . .
H14B H 0.5000 -0.4879 0.2500 0.218 Uiso 1 2 calc R U P . .
O1W O 0.7122(9) 0.4992(10) 0.3725(5) 0.220(12) Uani 1 1 d . . . . .
O2W O 0.3869(8) 0.6165(11) 0.4456(6) 0.173(7) Uiso 1 1 d . . . . .
O3W O 0.3815(8) 0.4612(11) 0.4501(6) 0.172(6) Uiso 1 1 d . . . . .
O4W O 0.7563(9) 0.2951(12) 0.3120(7) 0.206(8) Uiso 1 1 d . . . . .

loop_
_atom_site_aniso_label
_atom_site_aniso_U_11
_atom_site_aniso_U_22
_atom_site_aniso_U_33
_atom_site_aniso_U_23
_atom_site_aniso_U_13
_atom_site_aniso_U_12
Nd1 0.0255(3) 0.0240(3) 0.0173(2) 0.00000(15) 0.00317(18) -0.00172(16)
Nd2 0.0225(3) 0.0213(3) 0.0242(3) 0.000 0.0013(2) 0.000
Nd3 0.0295(3) 0.0290(3) 0.0266(3) -0.00503(18) -0.0019(2) 0.00125(18)
Nd4 0.0533(5) 0.0253(4) 0.0350(4) 0.000 0.0079(3) 0.000
O1S 0.057(6) 0.027(5) 0.034(5) 0.000 -0.014(4) 0.000
O2S 0.051(4) 0.045(4) 0.047(4) 0.004(3) -0.002(3) -0.007(3)
N1SS 0.101(12) 0.166(16) 0.034(6) 0.013(8) -0.023(7) -0.049(11)
O1SS 0.073(7) 0.063(6) 0.111(9) -0.020(6) 0.004(7) 0.010(5)
O2SS 0.159(16) 0.35(3) 0.172(17) 0.087(18) 0.077(14) 0.136(18)
O3SS 0.176(14) 0.137(12) 0.095(9) -0.013(8) 0.049(10) 0.011(10)
O1SA 0.037(3) 0.034(3) 0.023(3) 0.004(3) 0.012(3) 0.001(3)
O2SA 0.042(4) 0.032(3) 0.023(3) 0.002(2) 0.007(3) 0.003(3)
C1SA 0.028(5) 0.041(5) 0.028(5) 0.010(4) 0.005(4) 0.001(4)
O1SB 0.029(3) 0.036(3) 0.023(3) 0.002(2) 0.003(2) -0.002(3)
O2SB 0.026(3) 0.032(3) 0.031(3) 0.003(3) 0.008(3) 0.000(2)
C1SB 0.019(4) 0.042(5) 0.034(5) 0.000(4) 0.006(4) 0.000(4)
O1SC 0.029(3) 0.032(3) 0.032(3) 0.007(3) 0.002(3) -0.006(3)
O2SC 0.032(3) 0.046(4) 0.024(3) 0.003(3) 0.002(3) -0.003(3)
C1SC 0.031(5) 0.040(5) 0.025(4) 0.004(4) 0.005(4) -0.005(4)
O1SD 0.068(5) 0.071(6) 0.046(5) -0.019(4) -0.006(4) 0.023(5)
O2SD 0.039(4) 0.054(4) 0.032(4) -0.003(3) 0.007(3) -0.004(3)
C1SD 0.052(7) 0.063(8) 0.053(7) -0.008(6) 0.013(6) 0.000(6)
O1 0.036(4) 0.036(4) 0.044(4) -0.006(3) -0.002(3) 0.007(3)
O2 0.025(3) 0.031(3) 0.030(3) -0.003(2) 0.002(2) 0.001(2)
N1 0.049(6) 0.115(10) 0.104(9) -0.057(8) -0.021(6) 0.037(7)
N2 0.033(4) 0.046(5) 0.042(5) -0.007(4) -0.004(4) 0.011(4)
N3 0.028(4) 0.032(4) 0.045(5) -0.003(3) -0.004(3) 0.009(3)
N4 0.048(5) 0.041(5) 0.054(5) -0.025(4) -0.017(4) 0.020(4)
N5 0.044(5) 0.048(5) 0.055(6) -0.025(4) -0.019(4) 0.017(4)
N6 0.044(5) 0.039(5) 0.041(5) -0.011(4) -0.004(4) 0.006(4)
N7 0.059(6) 0.072(7) 0.086(8) -0.045(6) -0.028(6) 0.032(6)
N8 0.039(5) 0.045(5) 0.041(5) -0.016(4) -0.012(4) 0.003(4)
N9 0.029(4) 0.038(4) 0.030(4) -0.010(3) -0.002(3) 0.001(3)
N10 0.018(4) 0.041(5) 0.046(5) -0.008(4) 0.000(3) 0.004(3)
N11 0.035(4) 0.031(4) 0.035(4) 0.000(3) 0.002(3) 0.005(3)
N12 0.036(4) 0.035(4) 0.041(4) -0.012(3) 0.012(4) 0.001(3)
N13 0.105(11) 0.074(9) 0.169(15) -0.069(10) -0.003(10) 0.033(8)
C1 0.055(8) 0.101(12) 0.107(12) -0.052(10) -0.013(8) 0.022(8)
C2 0.034(6) 0.072(8) 0.076(8) -0.007(7) 0.018(6) 0.017(6)
C3 0.059(8) 0.063(8) 0.061(7) -0.004(6) 0.026(6) 0.024(6)
C4 0.049(6) 0.048(6) 0.057(7) -0.006(5) 0.005(5) 0.019(5)
C5 0.038(6) 0.060(7) 0.048(6) -0.003(5) 0.003(5) 0.016(5)
C6 0.037(5) 0.043(6) 0.049(6) -0.013(5) 0.006(5) 0.012(4)
C7 0.049(6) 0.051(7) 0.050(6) -0.020(5) -0.007(5) 0.016(5)
C8 0.038(5) 0.041(6) 0.042(6) -0.018(4) -0.010(4) 0.011(4)
C9 0.038(6) 0.039(6) 0.055(6) -0.013(5) 0.000(5) 0.011(4)
C10 0.065(7) 0.042(6) 0.053(7) -0.025(5) -0.018(6) 0.016(5)
C12 0.050(6) 0.038(6) 0.053(7) -0.011(5) -0.007(5) 0.004(5)
C13 0.049(6) 0.041(6) 0.065(7) -0.029(5) -0.008(6) 0.014(5)
C14 0.058(7) 0.057(7) 0.045(6) -0.020(5) -0.022(5) -0.003(6)
C15 0.035(5) 0.049(6) 0.033(5) -0.009(4) -0.014(4) -0.002(4)
C16 0.039(5) 0.042(6) 0.034(5) -0.004(4) -0.006(4) 0.003(4)
C17 0.036(5) 0.039(5) 0.036(5) 0.001(4) -0.002(4) -0.005(4)
C19 0.028(4) 0.034(5) 0.028(4) 0.000(4) -0.001(4) 0.003(4)
C20 0.025(4) 0.040(5) 0.029(5) -0.008(4) -0.001(4) -0.001(4)
C21 0.034(5) 0.050(6) 0.033(5) 0.000(4) 0.003(4) 0.008(4)
C22 0.033(5) 0.038(5) 0.046(6) -0.010(4) 0.006(4) 0.008(4)
C23 0.053(7) 0.052(7) 0.058(7) 0.002(5) 0.015(6) 0.021(5)
C24 0.037(6) 0.040(7) 0.135(13) -0.013(7) -0.005(7) 0.017(5)
C25 0.046(9) 0.090(13) 0.21(2) 0.023(14) 0.033(11) 0.018(9)
C26 0.101(13) 0.067(11) 0.147(17) 0.000(11) 0.067(12) 0.041(10)
C27 0.138(18) 0.098(14) 0.143(18) -0.075(13) 0.008(14) 0.033(13)
O1A 0.047(4) 0.043(4) 0.029(3) -0.001(3) 0.011(3) 0.000(3)
N1A 0.137(12) 0.089(9) 0.036(6) 0.012(6) 0.024(7) 0.032(8)
N2A 0.057(5) 0.043(5) 0.022(4) 0.001(3) 0.011(4) 0.006(4)
N3A 0.044(5) 0.040(5) 0.023(4) 0.005(3) 0.003(3) 0.000(4)
N4A 0.244(19) 0.030(5) 0.050(6) -0.006(5) 0.044(9) 0.015(8)
N5A 0.26(2) 0.029(5) 0.051(7) 0.001(5) 0.040(9) 0.019(8)
N6A 0.143(15) 0.015(6) 0.050(8) 0.000 0.007(9) 0.000
N7A 0.31(2) 0.042(7) 0.053(7) -0.005(6) 0.029(11) 0.025(11)
C1A 0.134(15) 0.076(10) 0.055(8) 0.017(7) 0.026(9) 0.020(10)
C2A 0.174(18) 0.106(14) 0.034(7) 0.017(8) 0.045(9) 0.024(12)
C3A 0.138(15) 0.123(15) 0.038(7) -0.015(8) 0.038(8) 0.033(12)
C4A 0.117(13) 0.113(13) 0.040(7) 0.018(7) 0.023(8) 0.049(10)
C5A 0.073(8) 0.080(9) 0.023(5) -0.004(5) 0.010(5) 0.003(7)
C6A 0.073(8) 0.070(8) 0.026(5) 0.000(5) 0.010(5) 0.008(6)
C7A 0.086(9) 0.066(8) 0.026(5) -0.014(5) 0.012(6) 0.012(7)
C8A 0.078(8) 0.036(5) 0.030(5) -0.011(4) 0.014(5) 0.008(5)
C9A 0.088(9) 0.035(6) 0.032(5) -0.007(4) 0.016(6) -0.008(6)
C10A 0.26(2) 0.016(5) 0.052(8) -0.002(5) 0.013(11) 0.012(9)
C12A 0.24(2) 0.042(8) 0.080(11) -0.010(8) 0.044(13) 0.014(11)
C13A 0.22(2) 0.031(7) 0.095(12) -0.013(8) 0.026(13) 0.013(11)
C14A 0.34(5) 0.031(10) 0.082(17) 0.000 0.09(2) 0.000
O1W 0.36(3) 0.219(19) 0.124(12) -0.081(12) 0.134(15) -0.20(2)

loop_
_atom_type_symbol
_atom_type_description
_atom_type_scat_dispersion_real
_atom_type_scat_dispersion_imag
_atom_type_scat_source
C C 0.0033 0.0016 'International Tables Vol C Tables 4.2.6.8 and 6.1.1.4'
H H 0.0000 0.0000 'International Tables Vol C Tables 4.2.6.8 and 6.1.1.4'
N N 0.0061 0.0033 'International Tables Vol C Tables 4.2.6.8 and 6.1.1.4'
O O 0.0106 0.0060 'International Tables Vol C Tables 4.2.6.8 and 6.1.1.4'
Nd Nd -0.1943 3.0179 'International Tables Vol C Tables 4.2.6.8 and 6.1.1.4'

loop_
_geom_angle_atom_site_label_1
_geom_angle_atom_site_label_2
_geom_angle_atom_site_label_3
_geom_angle
_geom_angle_site_symmetry_1
_geom_angle_site_symmetry_3
_geom_angle_publ_flag
O1S Nd1 O2 117.6(2) . 2_655 ?
O1S Nd1 O1SC 76.9(2) . . ?
O2 Nd1 O1SC 63.85(19) 2_655 . ?
O1S Nd1 O1A 117.4(2) . . ?
O2 Nd1 O1A 125.0(2) 2_655 . ?
O1SC Nd1 O1A 130.8(2) . . ?
O1S Nd1 O2SA 74.9(2) . . ?
O2 Nd1 O2SA 132.0(2) 2_655 . ?
O1SC Nd1 O2SA 151.8(2) . . ?
O1A Nd1 O2SA 64.3(2) . . ?
O1S Nd1 O2SB 72.51(14) . . ?
O2 Nd1 O2SB 69.31(19) 2_655 . ?
O1SC Nd1 O2SB 100.1(2) . . ?
O1A Nd1 O2SB 128.9(2) . . ?
O2SA Nd1 O2SB 72.03(19) . . ?
O1S Nd1 O1SA 72.88(14) . 2_655 ?
O2 Nd1 O1SA 128.56(19) 2_655 2_655 ?
O1SC Nd1 O1SA 71.4(2) . 2_655 ?
O1A Nd1 O1SA 69.6(2) . 2_655 ?
O2SA Nd1 O1SA 99.4(2) . 2_655 ?
O2SB Nd1 O1SA 145.39(18) . 2_655 ?
O1S Nd1 N11 139.74(18) . 2_655 ?
O2 Nd1 N11 64.2(2) 2_655 2_655 ?
O1SC Nd1 N11 126.8(2) . 2_655 ?
O1A Nd1 N11 74.2(2) . 2_655 ?
O2SA Nd1 N11 77.4(2) . 2_655 ?
O2SB Nd1 N11 71.5(2) . 2_655 ?
O1SA Nd1 N11 140.9(2) 2_655 2_655 ?
O1S Nd1 N3A 143.01(18) . . ?
O2 Nd1 N3A 73.3(2) 2_655 . ?
O1SC Nd1 N3A 77.9(2) . . ?
O1A Nd1 N3A 63.4(2) . . ?
O2SA Nd1 N3A 126.2(2) . . ?
O2SB Nd1 N3A 138.8(2) . . ?
O1SA Nd1 N3A 73.7(2) 2_655 . ?
N11 Nd1 N3A 77.3(3) 2_655 . ?
O1S Nd2 O1 118.65(16) . 2_655 ?
O1S Nd2 O1 118.65(16) . . ?
O1 Nd2 O1 122.7(3) 2_655 . ?
O1S Nd2 O1SB 77.17(14) . 2_655 ?
O1 Nd2 O1SB 130.4(2) 2_655 2_655 ?
O1 Nd2 O1SB 64.2(2) . 2_655 ?
O1S Nd2 O1SB 77.17(14) . . ?
O1 Nd2 O1SB 64.2(2) 2_655 . ?
O1 Nd2 O1SB 130.4(2) . . ?
O1SB Nd2 O1SB 154.3(3) 2_655 . ?
O1S Nd2 N3 137.80(19) . 2_655 ?
O1 Nd2 N3 63.5(2) 2_655 2_655 ?
O1 Nd2 N3 74.7(3) . 2_655 ?
O1SB Nd2 N3 74.2(2) 2_655 2_655 ?
O1SB Nd2 N3 126.9(2) . 2_655 ?
O1S Nd2 N3 137.80(19) . . ?
O1 Nd2 N3 74.7(2) 2_655 . ?
O1 Nd2 N3 63.5(2) . . ?
O1SB Nd2 N3 126.9(2) 2_655 . ?
O1SB Nd2 N3 74.2(2) . . ?
N3 Nd2 N3 84.4(4) 2_655 . ?
O1S Nd2 O2SC 72.44(15) . 2_655 ?
O1 Nd2 O2SC 129.1(2) 2_655 2_655 ?
O1 Nd2 O2SC 70.0(2) . 2_655 ?
O1SB Nd2 O2SC 100.14(19) 2_655 2_655 ?
O1SB Nd2 O2SC 71.93(18) . 2_655 ?
N3 Nd2 O2SC 142.8(2) 2_655 2_655 ?
N3 Nd2 O2SC 69.6(2) . 2_655 ?
O1S Nd2 O2SC 72.44(15) . . ?
O1 Nd2 O2SC 70.0(2) 2_655 . ?
O1 Nd2 O2SC 129.1(2) . . ?
O1SB Nd2 O2SC 71.93(18) 2_655 . ?
O1SB Nd2 O2SC 100.14(19) . . ?
N3 Nd2 O2SC 69.6(2) 2_655 . ?
N3 Nd2 O2SC 142.8(2) . . ?
O2SC Nd2 O2SC 144.9(3) 2_655 . ?
O1 Nd3 O2 121.4(2) . . ?
O1 Nd3 O2S 83.5(2) . . ?
O2 Nd3 O2S 107.5(2) . . ?
O1 Nd3 O2SD 123.4(2) . . ?
O2 Nd3 O2SD 77.1(2) . . ?
O2S Nd3 O2SD 146.4(2) . . ?
O1 Nd3 N9 158.4(3) . . ?
O2 Nd3 N9 60.6(2) . . ?
O2S Nd3 N9 76.0(2) . . ?
O2SD Nd3 N9 78.1(2) . . ?
O1 Nd3 O1SC 71.4(2) . 2_655 ?
O2 Nd3 O1SC 62.24(18) . 2_655 ?
O2S Nd3 O1SC 137.5(2) . 2_655 ?
O2SD Nd3 O1SC 74.8(2) . 2_655 ?
N9 Nd3 O1SC 120.5(2) . 2_655 ?
O1 Nd3 N5 61.2(2) . . ?
O2 Nd3 N5 174.9(3) . . ?
O2S Nd3 N5 76.8(3) . . ?
O2SD Nd3 N5 97.8(3) . . ?
N9 Nd3 N5 119.0(2) . . ?
O1SC Nd3 N5 116.5(2) 2_655 . ?
O1 Nd3 O1SB 63.1(2) . 2_655 ?
O2 Nd3 O1SB 68.22(19) . 2_655 ?
O2S Nd3 O1SB 68.7(2) . 2_655 ?
O2SD Nd3 O1SB 138.6(2) . 2_655 ?
N9 Nd3 O1SB 102.5(2) . 2_655 ?
O1SC Nd3 O1SB 69.49(19) 2_655 2_655 ?
N5 Nd3 O1SB 116.3(2) . 2_655 ?
O1 Nd3 N6 118.4(2) . . ?
O2 Nd3 N6 119.5(2) . . ?
O2S Nd3 N6 70.6(3) . . ?
O2SD Nd3 N6 78.3(2) . . ?
N9 Nd3 N6 60.7(2) . . ?
O1SC Nd3 N6 151.8(2) 2_655 . ?
N5 Nd3 N6 59.0(3) . . ?
O1SB Nd3 N6 138.7(2) 2_655 . ?
O1 Nd3 O1SD 76.5(2) . . ?
O2 Nd3 O1SD 113.4(2) . . ?
O2S Nd3 O1SD 139.0(3) . . ?
O2SD Nd3 O1SD 48.9(2) . . ?
N9 Nd3 O1SD 123.9(2) . . ?
O1SC Nd3 O1SD 67.7(2) 2_655 . ?
N5 Nd3 O1SD 62.3(3) . . ?
O1SB Nd3 O1SD 128.2(2) 2_655 . ?
N6 Nd3 O1SD 88.1(3) . . ?
O1 Nd3 C1SD 99.7(3) . . ?
O2 Nd3 C1SD 96.2(3) . . ?
O2S Nd3 C1SD 150.1(3) . . ?
O2SD Nd3 C1SD 24.9(3) . . ?
N9 Nd3 C1SD 101.4(3) . . ?
O1SC Nd3 C1SD 69.8(3) 2_655 . ?
N5 Nd3 C1SD 78.9(4) . . ?
O1SB Nd3 C1SD 139.1(3) 2_655 . ?
N6 Nd3 C1SD 82.1(3) . . ?
O1SD Nd3 C1SD 24.0(3) . . ?
O1A Nd4 O1A 122.0(3) . 2_655 ?
O1A Nd4 O1SS 118.3(4) . . ?
O1A Nd4 O1SS 76.3(3) 2_655 . ?
O1A Nd4 O1SS 76.3(3) . 2_655 ?
O1A Nd4 O1SS 118.3(4) 2_655 2_655 ?
O1SS Nd4 O1SS 151.7(5) . 2_655 ?
O1A Nd4 O3SS 74.3(4) . . ?
O1A Nd4 O3SS 117.3(4) 2_655 . ?
O1SS Nd4 O3SS 48.8(4) . . ?
O1SS Nd4 O3SS 124.4(5) 2_655 . ?
O1A Nd4 O3SS 117.3(4) . 2_655 ?
O1A Nd4 O3SS 74.3(4) 2_655 2_655 ?
O1SS Nd4 O3SS 124.4(5) . 2_655 ?
O1SS Nd4 O3SS 48.8(4) 2_655 2_655 ?
O3SS Nd4 O3SS 157.7(7) . 2_655 ?
O1A Nd4 N5A 60.0(3) . . ?
O1A Nd4 N5A 172.7(4) 2_655 . ?
O1SS Nd4 N5A 96.6(5) . . ?
O1SS Nd4 N5A 68.8(5) 2_655 . ?
O3SS Nd4 N5A 55.7(5) . . ?
O3SS Nd4 N5A 111.6(5) 2_655 . ?
O1A Nd4 N5A 172.7(4) . 2_655 ?
O1A Nd4 N5A 60.0(3) 2_655 2_655 ?
O1SS Nd4 N5A 68.8(5) . 2_655 ?
O1SS Nd4 N5A 96.6(5) 2_655 2_655 ?
O3SS Nd4 N5A 111.6(5) . 2_655 ?
O3SS Nd4 N5A 55.7(5) 2_655 2_655 ?
N5A Nd4 N5A 119.1(5) . 2_655 ?
O1A Nd4 N6A 119.02(15) . . ?
O1A Nd4 N6A 119.02(15) 2_655 . ?
O1SS Nd4 N6A 75.8(2) . . ?
O1SS Nd4 N6A 75.8(2) 2_655 . ?
O3SS Nd4 N6A 78.9(3) . . ?
O3SS Nd4 N6A 78.9(3) 2_655 . ?
N5A Nd4 N6A 59.6(2) . . ?
N5A Nd4 N6A 59.6(2) 2_655 . ?
O1A Nd4 O2SA 69.5(2) . 2_655 ?
O1A Nd4 O2SA 62.9(2) 2_655 2_655 ?
O1SS Nd4 O2SA 72.1(3) . 2_655 ?
O1SS Nd4 O2SA 135.6(3) 2_655 2_655 ?
O3SS Nd4 O2SA 72.2(4) . 2_655 ?
O3SS Nd4 O2SA 128.8(4) 2_655 2_655 ?
N5A Nd4 O2SA 113.8(3) . 2_655 ?
N5A Nd4 O2SA 116.0(3) 2_655 2_655 ?
N6A Nd4 O2SA 146.19(14) . 2_655 ?
O1A Nd4 O2SA 62.9(2) . . ?
O1A Nd4 O2SA 69.5(2) 2_655 . ?
O1SS Nd4 O2SA 135.6(3) . . ?
O1SS Nd4 O2SA 72.1(3) 2_655 . ?
O3SS Nd4 O2SA 128.8(4) . . ?
O3SS Nd4 O2SA 72.2(4) 2_655 . ?
N5A Nd4 O2SA 116.0(3) . . ?
N5A Nd4 O2SA 113.8(3) 2_655 . ?
N6A Nd4 O2SA 146.18(14) . . ?
O2SA Nd4 O2SA 67.6(3) 2_655 . ?
O1A Nd4 N1SS 93.3(3) . 2_655 ?
O1A Nd4 N1SS 97.9(3) 2_655 2_655 ?
O1SS Nd4 N1SS 146.1(4) . 2_655 ?
O1SS Nd4 N1SS 21.8(3) 2_655 2_655 ?
O3SS Nd4 N1SS 144.3(4) . 2_655 ?
O3SS Nd4 N1SS 27.2(4) 2_655 2_655 ?
N5A Nd4 N1SS 88.9(5) . 2_655 ?
N5A Nd4 N1SS 79.4(5) 2_655 2_655 ?
N6A Nd4 N1SS 78.4(3) . 2_655 ?
O2SA Nd4 N1SS 135.3(4) 2_655 2_655 ?
O2SA Nd4 N1SS 67.8(4) . 2_655 ?
Nd1 O1S Nd1 121.7(4) . 2_655 ?
Nd1 O1S Nd2 119.14(18) . . ?
Nd1 O1S Nd2 119.14(18) 2_655 . ?
Nd3 O2S H2SA 109.5 . . ?
O1SS N1SS O3SS 119.4(19) . . ?
O1SS N1SS O2SS 133.1(16) . . ?
O3SS N1SS O2SS 107.5(15) . . ?
O1SS N1SS Nd4 58.1(11) . . ?
O3SS N1SS Nd4 62.2(10) . . ?
O2SS N1SS Nd4 166.4(12) . . ?
N1SS O1SS Nd4 100.2(12) . . ?
N1SS O3SS Nd4 90.5(11) . . ?
C1SA O1SA Nd1 115.5(6) . 2_655 ?
C1SA O2SA Nd1 125.4(5) . . ?
C1SA O2SA Nd4 122.7(5) . . ?
Nd1 O2SA Nd4 109.7(2) . . ?
O1SA C1SA O2SA 125.0(9) . . ?
O1SA C1SA H1SC 117.5 . . ?
O2SA C1SA H1SC 117.5 . . ?
C1SB O1SB Nd2 122.3(5) . . ?
C1SB O1SB Nd3 126.9(5) . 2_655 ?
Nd2 O1SB Nd3 108.1(2) . 2_655 ?
C1SB O2SB Nd1 115.9(5) . . ?
O2SB C1SB O1SB 124.9(8) . . ?
O2SB C1SB H1SD 117.6 . . ?
O1SB C1SB H1SD 117.6 . . ?
C1SC O1SC Nd1 121.7(5) . . ?
C1SC O1SC Nd3 124.2(5) . 2_655 ?
Nd1 O1SC Nd3 111.3(2) . 2_655 ?
C1SC O2SC Nd2 116.5(6) . . ?
O2SC C1SC O1SC 124.6(9) . . ?
O2SC C1SC H1SA 117.7 . . ?
O1SC C1SC H1SA 117.7 . . ?
C1SD O1SD Nd3 89.1(8) . . ?
C1SD O2SD Nd3 97.7(7) . . ?
O1SD C1SD O2SD 124.2(12) . . ?
O1SD C1SD Nd3 66.9(7) . . ?
O2SD C1SD Nd3 57.4(6) . . ?
O1SD C1SD H1SB 117.9 . . ?
O2SD C1SD H1SB 117.9 . . ?
Nd3 C1SD H1SB 174.8 . . ?
C9 O1 Nd3 119.2(6) . . ?
C9 O1 Nd2 124.4(6) . . ?
Nd3 O1 Nd2 115.5(3) . . ?
C19 O2 Nd1 122.6(5) . 2_655 ?
C19 O2 Nd3 120.4(5) . . ?
Nd1 O2 Nd3 114.6(2) 2_655 . ?
C5 N1 C1 117.3(11) . . ?
N3 N2 C6 110.7(8) . . ?
N3 N2 H2A 124.6 . . ?
C6 N2 H2A 124.6 . . ?
C8 N3 N2 105.4(8) . . ?
C8 N3 Nd2 120.1(6) . . ?
N2 N3 Nd2 134.1(6) . . ?
C9 N4 N5 110.2(8) . . ?
C9 N4 H4A 124.9 . . ?
N5 N4 H4A 124.9 . . ?
C10 N5 N4 113.7(9) . . ?
C10 N5 Nd3 125.3(7) . . ?
N4 N5 Nd3 118.4(6) . . ?
C12 N6 C16 118.8(8) . . ?
C12 N6 Nd3 120.9(7) . . ?
C16 N6 Nd3 120.3(6) . . ?
C10 N7 H7B 120.0 . . ?
C10 N7 H7C 120.0 . . ?
H7B N7 H7C 120.0 . . ?
C17 N8 H8A 120.0 . . ?
C17 N8 H8B 120.0 . . ?
H8A N8 H8B 120.0 . . ?
C17 N9 N10 112.2(7) . . ?
C17 N9 Nd3 126.6(6) . . ?
N10 N9 Nd3 121.2(5) . . ?
C19 N10 N9 110.3(7) . . ?
C19 N10 H10A 124.9 . . ?
N9 N10 H10A 124.9 . . ?
N12 N11 C20 104.1(7) . . ?
N12 N11 Nd1 138.5(6) . 2_655 ?
C20 N11 Nd1 117.3(6) . 2_655 ?
C22 N12 N11 114.1(8) . . ?
C22 N12 H12A 122.9 . . ?
N11 N12 H12A 122.9 . . ?
C23 N13 C27 115.4(14) . . ?
N1 C1 C2 123.7(13) . . ?
N1 C1 H1B 118.2 . . ?
C2 C1 H1B 118.2 . . ?
C1 C2 C3 116.9(11) . . ?
C1 C2 H2B 121.6 . . ?
C3 C2 H2B 121.6 . . ?
C2 C3 C4 120.2(11) . . ?
C2 C3 H3A 119.9 . . ?
C4 C3 H3A 119.9 . . ?
C5 C4 C3 117.9(11) . . ?
C5 C4 H4B 121.1 . . ?
C3 C4 H4B 121.1 . . ?
N1 C5 C4 123.6(10) . . ?
N1 C5 C6 118.7(10) . . ?
C4 C5 C6 117.7(10) . . ?
C7 C6 N2 106.2(8) . . ?
C7 C6 C5 134.5(9) . . ?
N2 C6 C5 119.3(9) . . ?
C6 C7 C8 106.0(9) . . ?
C6 C7 H7A 127.0 . . ?
C8 C7 H7A 127.0 . . ?
N3 C8 C7 111.8(8) . . ?
N3 C8 C9 115.2(9) . . ?
C7 C8 C9 133.0(9) . . ?
N4 C9 O1 126.2(9) . . ?
N4 C9 C8 117.6(9) . . ?
O1 C9 C8 116.2(8) . . ?
N5 C10 N7 124.8(10) . . ?
N5 C10 C12 115.4(10) . . ?
N7 C10 C12 119.6(9) . . ?
N6 C12 C13 121.4(10) . . ?
N6 C12 C10 115.8(9) . . ?
C13 C12 C10 122.8(9) . . ?
C14 C13 C12 119.7(10) . . ?
C14 C13 H13A 120.1 . . ?
C12 C13 H13A 120.1 . . ?
C15 C14 C13 118.7(9) . . ?
C15 C14 H14A 120.7 . . ?
C13 C14 H14A 120.7 . . ?
C14 C15 C16 118.2(9) . . ?
C14 C15 H15A 120.9 . . ?
C16 C15 H15A 120.9 . . ?
N6 C16 C15 123.1(9) . . ?
N6 C16 C17 115.4(8) . . ?
C15 C16 C17 121.4(9) . . ?
N9 C17 N8 124.5(9) . . ?
N9 C17 C16 117.0(9) . . ?
N8 C17 C16 118.5(8) . . ?
N10 C19 O2 125.2(8) . . ?
N10 C19 C20 117.1(8) . . ?
O2 C19 C20 117.7(7) . . ?
N11 C20 C21 111.3(8) . . ?
N11 C20 C19 117.7(8) . . ?
C21 C20 C19 131.0(8) . . ?
C22 C21 C20 104.0(8) . . ?
C22 C21 H21A 128.0 . . ?
C20 C21 H21A 128.0 . . ?
N12 C22 C21 106.4(8) . . ?
N12 C22 C23 124.4(9) . . ?
C21 C22 C23 129.2(9) . . ?
C24 C23 N13 123.5(12) . . ?
C24 C23 C22 118.5(11) . . ?
N13 C23 C22 117.9(11) . . ?
C23 C24 C25 117.4(14) . . ?
C23 C24 H24A 121.3 . . ?
C25 C24 H24A 121.3 . . ?
C26 C25 C24 125.6(15) . . ?
C26 C25 H25A 117.2 . . ?
C24 C25 H25A 117.2 . . ?
C25 C26 C27 114.1(14) . . ?
C25 C26 H26A 122.9 . . ?
C27 C26 H26A 122.9 . . ?
N13 C27 C26 123.8(17) . . ?
N13 C27 H27A 118.1 . . ?
C26 C27 H27A 118.1 . . ?
C9A O1A Nd4 122.2(7) . . ?
C9A O1A Nd1 122.9(7) . . ?
Nd4 O1A Nd1 114.8(2) . . ?
C5A N1A C1A 117.0(12) . . ?
N3A N2A C6A 110.2(8) . . ?
N3A N2A H2AA 124.9 . . ?
C6A N2A H2AA 124.9 . . ?
C8A N3A N2A 107.0(8) . . ?
C8A N3A Nd1 117.3(6) . . ?
N2A N3A Nd1 135.6(6) . . ?
C9A N4A N5A 110.6(10) . . ?
C9A N4A H4AA 124.7 . . ?
N5A N4A H4AA 124.7 . . ?
C10A N5A N4A 113.6(11) . . ?
C10A N5A Nd4 125.4(10) . . ?
N4A N5A Nd4 118.6(7) . . ?
C12A N6A C12A 118.6(16) 2_655 . ?
C12A N6A Nd4 120.7(8) 2_655 . ?
C12A N6A Nd4 120.7(8) . . ?
C10A N7A H7AB 120.0 . . ?
C10A N7A H7AC 120.0 . . ?
H7AB N7A H7AC 120.0 . . ?
C2A C1A N1A 123.6(14) . . ?
C2A C1A H1AB 118.2 . . ?
N1A C1A H1AB 118.2 . . ?
C1A C2A C3A 119.1(12) . . ?
C1A C2A H2AB 120.4 . . ?
C3A C2A H2AB 120.4 . . ?
C4A C3A C2A 118.7(14) . . ?
C4A C3A H3AA 120.7 . . ?
C2A C3A H3AA 120.7 . . ?
C3A C4A C5A 117.8(15) . . ?
C3A C4A H4AB 121.1 . . ?
C5A C4A H4AB 121.1 . . ?
N1A C5A C4A 123.5(11) . . ?
N1A C5A C6A 117.1(10) . . ?
C4A C5A C6A 119.2(12) . . ?
C7A C6A N2A 108.0(9) . . ?
C7A C6A C5A 131.0(11) . . ?
N2A C6A C5A 120.8(11) . . ?
C6A C7A C8A 104.3(10) . . ?
C6A C7A H7AA 127.8 . . ?
C8A C7A H7AA 127.8 . . ?
N3A C8A C7A 110.4(9) . . ?
N3A C8A C9A 117.3(8) . . ?
C7A C8A C9A 132.2(10) . . ?
O1A C9A N4A 125.7(10) . . ?
O1A C9A C8A 118.7(9) . . ?
N4A C9A C8A 115.4(9) . . ?
N5A C10A N7A 124.2(13) . . ?
N5A C10A C12A 115.7(13) . . ?
N7A C10A C12A 120.1(12) . . ?
N6A C12A C10A 116.7(12) . . ?
N6A C12A C13A 122.0(15) . . ?
C10A C12A C13A 121.3(14) . . ?
C14A C13A C12A 118.0(15) . . ?
C14A C13A H13B 121.0 . . ?
C12A C13A H13B 121.0 . . ?
C13A C14A C13A 121.5(19) . 2_655 ?
C13A C14A H14B 119.3 . . ?
C13A C14A H14B 119.3 2_655 . ?

loop_
_geom_bond_atom_site_label_1
_geom_bond_atom_site_label_2
_geom_bond_distance
_geom_bond_site_symmetry_2
_geom_bond_publ_flag
Nd1 O1S 2.424(4) . ?
Nd1 O2 2.482(6) 2_655 ?
Nd1 O1SC 2.489(6) . ?
Nd1 O1A 2.490(7) . ?
Nd1 O2SA 2.511(6) . ?
Nd1 O2SB 2.544(6) . ?
Nd1 O1SA 2.548(6) 2_655 ?
Nd1 N11 2.585(8) 2_655 ?
Nd1 N3A 2.594(7) . ?
Nd2 O1S 2.453(9) . ?
Nd2 O1 2.457(6) 2_655 ?
Nd2 O1 2.457(6) . ?
Nd2 O1SB 2.503(6) 2_655 ?
Nd2 O1SB 2.503(6) . ?
Nd2 N3 2.557(8) 2_655 ?
Nd2 N3 2.557(8) . ?
Nd2 O2SC 2.573(6) 2_655 ?
Nd2 O2SC 2.573(6) . ?
Nd3 O1 2.429(6) . ?
Nd3 O2 2.499(6) . ?
Nd3 O2S 2.514(8) . ?
Nd3 O2SD 2.518(7) . ?
Nd3 N9 2.558(7) . ?
Nd3 O1SC 2.586(6) 2_655 ?
Nd3 N5 2.597(8) . ?
Nd3 O1SB 2.599(5) 2_655 ?
Nd3 N6 2.709(8) . ?
Nd3 O1SD 2.724(9) . ?
Nd3 C1SD 2.961(13) . ?
Nd4 O1A 2.486(6) . ?
Nd4 O1A 2.486(6) 2_655 ?
Nd4 O1SS 2.493(10) . ?
Nd4 O1SS 2.494(10) 2_655 ?
Nd4 O3SS 2.560(13) . ?
Nd4 O3SS 2.560(13) 2_655 ?
Nd4 N5A 2.605(11) . ?
Nd4 N5A 2.605(11) 2_655 ?
Nd4 N6A 2.607(12) . ?
Nd4 O2SA 2.614(6) 2_655 ?
Nd4 O2SA 2.614(6) . ?
Nd4 N1SS 2.89(2) 2_655 ?
O1S Nd1 2.424(4) 2_655 ?
O2S H2SA 0.8400 . ?
N1SS O1SS 1.090(16) . ?
N1SS O3SS 1.323(18) . ?
N1SS O2SS 1.36(2) . ?
O1SA C1SA 1.221(11) . ?
O1SA Nd1 2.548(6) 2_655 ?
O2SA C1SA 1.284(11) . ?
C1SA H1SC 0.9500 . ?
O1SB C1SB 1.265(10) . ?
O1SB Nd3 2.599(5) 2_655 ?
O2SB C1SB 1.258(11) . ?
C1SB H1SD 0.9500 . ?
O1SC C1SC 1.311(10) . ?
O1SC Nd3 2.586(6) 2_655 ?
O2SC C1SC 1.218(10) . ?
C1SC H1SA 0.9500 . ?
O1SD C1SD 1.204(14) . ?
O2SD C1SD 1.258(13) . ?
C1SD H1SB 0.9500 . ?
O1 C9 1.307(11) . ?
O2 C19 1.302(10) . ?
O2 Nd1 2.482(6) 2_655 ?
N1 C5 1.310(15) . ?
N1 C1 1.347(16) . ?
N2 N3 1.346(10) . ?
N2 C6 1.396(12) . ?
N2 H2A 0.8800 . ?
N3 C8 1.340(12) . ?
N4 C9 1.300(12) . ?
N4 N5 1.381(11) . ?
N4 H4A 0.8800 . ?
N5 C10 1.286(12) . ?
N6 C12 1.322(13) . ?
N6 C16 1.338(12) . ?
N7 C10 1.314(14) . ?
N7 H7B 0.8800 . ?
N7 H7C 0.8800 . ?
N8 C17 1.357(12) . ?
N8 H8A 0.8800 . ?
N8 H8B 0.8800 . ?
N9 C17 1.299(11) . ?
N9 N10 1.410(11) . ?
N10 C19 1.299(11) . ?
N10 H10A 0.8800 . ?
N11 N12 1.334(10) . ?
N11 C20 1.349(11) . ?
N11 Nd1 2.585(8) 2_655 ?
N12 C22 1.333(12) . ?
N12 H12A 0.8800 . ?
N13 C23 1.348(17) . ?
N13 C27 1.38(2) . ?
C1 C2 1.359(17) . ?
C1 H1B 0.9500 . ?
C2 C3 1.370(17) . ?
C2 H2B 0.9500 . ?
C3 C4 1.385(15) . ?
C3 H3A 0.9500 . ?
C4 C5 1.350(15) . ?
C4 H4B 0.9500 . ?
C5 C6 1.463(13) . ?
C6 C7 1.367(14) . ?
C7 C8 1.382(14) . ?
C7 H7A 0.9500 . ?
C8 C9 1.486(13) . ?
C10 C12 1.474(15) . ?
C12 C13 1.411(13) . ?
C13 C14 1.378(15) . ?
C13 H13A 0.9500 . ?
C14 C15 1.378(15) . ?
C14 H14A 0.9500 . ?
C15 C16 1.399(12) . ?
C15 H15A 0.9500 . ?
C16 C17 1.500(14) . ?
C19 C20 1.460(13) . ?
C20 C21 1.406(12) . ?
C21 C22 1.397(13) . ?
C21 H21A 0.9500 . ?
C22 C23 1.477(14) . ?
C23 C24 1.306(16) . ?
C24 C25 1.37(2) . ?
C24 H24A 0.9500 . ?
C25 C26 1.30(2) . ?
C25 H25A 0.9500 . ?
C26 C27 1.38(3) . ?
C26 H26A 0.9500 . ?
C27 H27A 0.9500 . ?
O1A C9A 1.253(11) . ?
N1A C5A 1.332(17) . ?
N1A C1A 1.355(16) . ?
N2A N3A 1.340(10) . ?
N2A C6A 1.375(13) . ?
N2A H2AA 0.8800 . ?
N3A C8A 1.324(13) . ?
N4A C9A 1.298(14) . ?
N4A N5A 1.407(15) . ?
N4A H4AA 0.8800 . ?
N5A C10A 1.258(15) . ?
N6A C12A 1.381(16) 2_655 ?
N6A C12A 1.381(16) . ?
N7A C10A 1.368(18) . ?
N7A H7AB 0.8800 . ?
N7A H7AC 0.8800 . ?
C1A C2A 1.35(2) . ?
C1A H1AB 0.9500 . ?
C2A C3A 1.43(2) . ?
C2A H2AB 0.9500 . ?
C3A C4A 1.354(18) . ?
C3A H3AA 0.9500 . ?
C4A C5A 1.435(18) . ?
C4A H4AB 0.9500 . ?
C5A C6A 1.473(14) . ?
C6A C7A 1.361(16) . ?
C7A C8A 1.429(13) . ?
C7A H7AA 0.9500 . ?
C8A C9A 1.459(14) . ?
C10A C12A 1.41(2) . ?
C12A C13A 1.453(19) . ?
C13A C14A 1.398(19) . ?
C13A H13B 0.9500 . ?
C14A C13A 1.398(19) 2_655 ?
C14A H14B 0.9500 . ?
